data_2225364
loop_
_publ_author_name
'Hemamalini, Madhukar'
'Fun, Hoong-Kun'

_publ_section_title
;
 4-Amino-3-ammoniopyridinium dinitrate
;
_journal_coeditor_code RZ2419
_journal_issue 3
_journal_name_full 'Acta Crystallographica Section E'
_journal_page_first o639
_journal_page_last o640
_journal_paper_doi 10.1107/S1600536810005556
_journal_volume 66
_journal_year 2010
_chemical_formula_iupac 'C5 H9 N3 2+, 2N O3-'
_chemical_formula_moiety 'C5 H9 N3 2+, 2N O3 -'
_chemical_formula_sum 'C5 H9 N5 O6'
_chemical_formula_weight 235.17
_chemical_name_systematic
;
4-amino-3-ammoniopyridinium dinitrate
;
_space_group_IT_number 14
_symmetry_cell_setting monoclinic
_symmetry_space_group_name_Hall '-P 2ybc'
_symmetry_space_group_name_H-M 'P 1 21/c 1'
_atom_sites_solution_hydrogens geom
_atom_sites_solution_primary direct
_atom_sites_solution_secondary difmap
_audit_creation_method SHELXL-97
_cell_angle_alpha 90.00
_cell_angle_beta 97.5460(10)
_cell_angle_gamma 90.00
_cell_formula_units_Z 4
_cell_length_a 12.3008(5)
_cell_length_b 10.5086(5)
_cell_length_c 7.1411(3)
_cell_measurement_reflns_used 9066
_cell_measurement_temperature 100.00(10)
_cell_measurement_theta_max 37.50
_cell_measurement_theta_min 3.34
_cell_volume 915.09(7)
_computing_cell_refinement 'SAINT (Bruker, 2009)'
_computing_data_collection 'APEX2 (Bruker, 2009)'
_computing_data_reduction 'SAINT (Bruker, 2009)'
_computing_molecular_graphics 'SHELXTL (Sheldrick, 2008)'
_computing_publication_material 'SHELXTL and PLATON (Spek, 2009)'
_computing_structure_refinement 'SHELXTL (Sheldrick, 2008)'
_computing_structure_solution 'SHELXTL (Sheldrick, 2008)'
_diffrn_ambient_temperature 100.00(10)
_diffrn_measured_fraction_theta_full 0.994
_diffrn_measured_fraction_theta_max 0.994
_diffrn_measurement_device_type
;
Bruker APEX DUO CCD area-detector diffractometer
;
_diffrn_measurement_method '\f and \w scans'
_diffrn_radiation_monochromator graphite
_diffrn_radiation_source 'fine-focus sealed tube'
_diffrn_radiation_type MoK\a
_diffrn_radiation_wavelength 0.71073
_diffrn_reflns_av_R_equivalents 0.0238
_diffrn_reflns_av_sigmaI/netI 0.0238
_diffrn_reflns_limit_h_max 20
_diffrn_reflns_limit_h_min -21
_diffrn_reflns_limit_k_max 17
_diffrn_reflns_limit_k_min -17
_diffrn_reflns_limit_l_max 12
_diffrn_reflns_limit_l_min -10
_diffrn_reflns_number 18234
_diffrn_reflns_theta_full 37.55
_diffrn_reflns_theta_max 37.55
_diffrn_reflns_theta_min 1.67
_diffrn_standards_number 0
_exptl_absorpt_coefficient_mu 0.156
_exptl_absorpt_correction_T_max 0.9584
_exptl_absorpt_correction_T_min 0.9063
_exptl_absorpt_correction_type multi-scan
_exptl_absorpt_process_details '(SADABS; Bruker, 2009)'
_exptl_crystal_colour colourless
_exptl_crystal_density_diffrn 1.707
_exptl_crystal_density_method 'not measured'
_exptl_crystal_description Block
_exptl_crystal_F_000 488
_exptl_crystal_size_max 0.65
_exptl_crystal_size_mid 0.37
_exptl_crystal_size_min 0.28
_refine_diff_density_max 0.656
_refine_diff_density_min -0.264
_refine_ls_extinction_method none
_refine_ls_goodness_of_fit_ref 1.063
_refine_ls_hydrogen_treatment refall
_refine_ls_matrix_type full
_refine_ls_number_parameters 181
_refine_ls_number_reflns 4796
_refine_ls_number_restraints 0
_refine_ls_restrained_S_all 1.063
_refine_ls_R_factor_all 0.0398
_refine_ls_R_factor_gt 0.0326
_refine_ls_shift/su_max 0.001
_refine_ls_shift/su_mean <0.001
_refine_ls_structure_factor_coef Fsqd
_refine_ls_weighting_details 'calc w=1/[\s^2^(Fo^2^)+(0.0545P)^2^+0.1242P] where P=(Fo^2^+2Fc^2^)/3'
_refine_ls_weighting_scheme calc
_refine_ls_wR_factor_gt 0.0906
_refine_ls_wR_factor_ref 0.0958
_reflns_number_gt 4129
_reflns_number_total 4796
_reflns_threshold_expression >2\s(I)
_cod_data_source_file rz2419.cif
_cod_data_source_block I
_cod_depositor_comments
;
The following automatic conversions were performed:
'_symmetry_cell_setting' value 'Monoclinic' changed to 'monoclinic'
according to '/home/saulius/struct/CIF-dictionaries/cif_core.dic'
dictionary named 'cif_core.dic' version 2.4.1 from 2010-06-29.

Automatic conversion script
Id: cif_fix_enum 1527 2010-12-29 10:47:43Z saulius 

The following automatic conversions were performed:

'_symmetry_cell_setting' value 'Monoclinic' changed to 'monoclinic'
according to /home/saulius/struct/CIF-dictionaries/cif_core.dic
dictionary named 'cif_core.dic' version 2.4.1 from 2010-06-29.

Automatic conversion script
Id: cif_fix_values 1715 2011-07-08 13:25:40Z adriana 
;
_cod_original_sg_symbol_H-M 'P 21/c'
_cod_database_code 2225364
_cod_database_fobs_code 2225364

loop_
_symmetry_equiv_pos_as_xyz
'x, y, z'
'-x, y+1/2, -z+1/2'
'-x, -y, -z'
'x, -y-1/2, z-1/2'

loop_
_atom_site_type_symbol
_atom_site_label
_atom_site_fract_x
_atom_site_fract_y
_atom_site_fract_z
_atom_site_U_iso_or_equiv
_atom_site_adp_type
_atom_site_calc_flag
_atom_site_refinement_flags
_atom_site_occupancy
_atom_site_disorder_assembly
_atom_site_disorder_group
N N1 0.18671(4) 0.78615(5) 0.42895(7) 0.01262(9) Uani d . 1 . .
N N2 0.17802(4) 0.43778(5) 0.39491(7) 0.01067(8) Uani d . 1 . .
N N3 0.39285(4) 0.50229(5) 0.29631(9) 0.01537(10) Uani d . 1 . .
C C1 0.21985(4) 0.56747(5) 0.39298(8) 0.00969(9) Uani d . 1 . .
C C2 0.15309(5) 0.66472(5) 0.43549(8) 0.01097(9) Uani d . 1 . .
C C3 0.28652(5) 0.81587(6) 0.38180(9) 0.01366(10) Uani d . 1 . .
C C4 0.35654(5) 0.72296(6) 0.33967(9) 0.01302(10) Uani d . 1 . .
C C5 0.32559(5) 0.59285(5) 0.34337(8) 0.01084(9) Uani d . 1 . .
N N4 0.07181(4) 0.08353(5) 0.36523(7) 0.01101(8) Uani d . 1 . .
O O1 0.03294(4) 0.19166(5) 0.37605(8) 0.01831(10) Uani d . 1 . .
O O2 0.12811(4) 0.03373(5) 0.50656(7) 0.01704(9) Uani d . 1 . .
O O3 0.05534(4) 0.02013(5) 0.21333(7) 0.01419(8) Uani d . 1 . .
N N5 0.34927(4) 0.17325(5) 0.27032(7) 0.01208(9) Uani d . 1 . .
O O4 0.41357(4) 0.23657(5) 0.38374(8) 0.01818(9) Uani d . 1 . .
O O5 0.25728(4) 0.21885(5) 0.20404(8) 0.01714(9) Uani d . 1 . .
O O6 0.37509(4) 0.06465(4) 0.21848(7) 0.01541(9) Uani d . 1 . .
H H2 0.0849(9) 0.6508(11) 0.4677(16) 0.015(2) Uiso d . 1 . .
H H3 0.3044(10) 0.9065(11) 0.3781(17) 0.019(3) Uiso d . 1 . .
H H4 0.4245(10) 0.7452(11) 0.3072(17) 0.018(2) Uiso d . 1 . .
H H1N1 0.1431(11) 0.8483(12) 0.4515(19) 0.024(3) Uiso d . 1 . .
H H1N2 0.1923(12) 0.3916(14) 0.289(2) 0.036(3) Uiso d . 1 . .
H H2N2 0.1064(11) 0.4422(13) 0.393(2) 0.030(3) Uiso d . 1 . .
H H1N3 0.3832(12) 0.4256(15) 0.325(2) 0.036(4) Uiso d . 1 . .
H H2N3 0.4547(10) 0.5255(11) 0.2771(18) 0.022(3) Uiso d . 1 . .
H H3N2 0.2027(10) 0.3986(12) 0.4994(17) 0.022(3) Uiso d . 1 . .

loop_
_atom_site_aniso_label
_atom_site_aniso_U_11
_atom_site_aniso_U_22
_atom_site_aniso_U_33
_atom_site_aniso_U_12
_atom_site_aniso_U_13
_atom_site_aniso_U_23
N1 0.0158(2) 0.00975(18) 0.01202(19) 0.00126(15) 0.00078(15) -0.00025(14)
N2 0.01164(19) 0.00934(17) 0.01122(19) -0.00130(14) 0.00219(15) -0.00007(14)
N3 0.0131(2) 0.0132(2) 0.0209(2) 0.00103(16) 0.00640(18) 0.00051(17)
C1 0.01061(19) 0.00874(19) 0.00967(19) -0.00068(14) 0.00112(15) 0.00042(15)
C2 0.0119(2) 0.0106(2) 0.0102(2) 0.00047(15) 0.00092(16) 0.00022(15)
C3 0.0177(2) 0.0110(2) 0.0120(2) -0.00248(17) 0.00083(18) 0.00069(17)
C4 0.0137(2) 0.0124(2) 0.0130(2) -0.00291(17) 0.00193(17) 0.00085(16)
C5 0.0109(2) 0.0114(2) 0.0102(2) -0.00046(15) 0.00145(16) 0.00062(16)
N4 0.01104(18) 0.01129(18) 0.01079(18) 0.00072(14) 0.00182(14) -0.00057(14)
O1 0.0205(2) 0.01273(19) 0.0212(2) 0.00626(15) 0.00077(17) -0.00324(15)
O2 0.0227(2) 0.0157(2) 0.01131(18) 0.00386(16) -0.00316(16) 0.00055(14)
O3 0.01560(19) 0.01632(19) 0.01055(17) 0.00110(14) 0.00129(14) -0.00395(14)
N5 0.01301(19) 0.01063(18) 0.0129(2) -0.00098(14) 0.00270(15) -0.00080(14)
O4 0.0181(2) 0.0161(2) 0.0189(2) -0.00316(15) -0.00271(16) -0.00424(16)
O5 0.01401(19) 0.0165(2) 0.0200(2) 0.00356(15) -0.00103(15) -0.00464(16)
O6 0.0170(2) 0.00960(17) 0.0202(2) 0.00105(13) 0.00446(16) -0.00208(14)

loop_
_atom_type_symbol
_atom_type_description
_atom_type_scat_dispersion_real
_atom_type_scat_dispersion_imag
_atom_type_scat_source
C C 0.0033 0.0016 'International Tables Vol C Tables 4.2.6.8 and 6.1.1.4'
H H 0.0000 0.0000 'International Tables Vol C Tables 4.2.6.8 and 6.1.1.4'
N N 0.0061 0.0033 'International Tables Vol C Tables 4.2.6.8 and 6.1.1.4'
O O 0.0106 0.0060 'International Tables Vol C Tables 4.2.6.8 and 6.1.1.4'

loop_
_geom_angle_atom_site_label_1
_geom_angle_atom_site_label_2
_geom_angle_atom_site_label_3
_geom_angle_site_symmetry_1
_geom_angle_site_symmetry_3
_geom_angle
_geom_angle_publ_flag
C2 N1 C3 . . 121.45(5) ?
C2 N1 H1N1 . . 120.3(9) ?
C3 N1 H1N1 . . 118.3(9) ?
C1 N2 H1N2 . . 111.9(9) ?
C1 N2 H2N2 . . 107.7(9) ?
H1N2 N2 H2N2 . . 108.1(13) ?
C1 N2 H3N2 . . 111.5(8) ?
H1N2 N2 H3N2 . . 111.5(12) ?
H2N2 N2 H3N2 . . 105.8(12) ?
C5 N3 H1N3 . . 120.6(10) ?
C5 N3 H2N3 . . 116.5(8) ?
H1N3 N3 H2N3 . . 118.9(13) ?
C2 C1 C5 . . 120.77(5) ?
C2 C1 N2 . . 118.22(5) ?
C5 C1 N2 . . 120.99(5) ?
N1 C2 C1 . . 120.29(5) ?
N1 C2 H2 . . 117.3(7) ?
C1 C2 H2 . . 122.4(7) ?
N1 C3 C4 . . 120.74(5) ?
N1 C3 H3 . . 116.5(7) ?
C4 C3 H3 . . 122.7(7) ?
C3 C4 C5 . . 120.48(5) ?
C3 C4 H4 . . 119.5(7) ?
C5 C4 H4 . . 120.1(7) ?
N3 C5 C1 . . 123.30(5) ?
N3 C5 C4 . . 120.39(5) ?
C1 C5 C4 . . 116.28(5) ?
O1 N4 O2 . . 120.45(5) ?
O1 N4 O3 . . 121.07(5) ?
O2 N4 O3 . . 118.47(5) ?
O4 N5 O6 . . 120.92(5) ?
O4 N5 O5 . . 120.11(5) ?
O6 N5 O5 . . 118.97(5) ?

loop_
_geom_bond_atom_site_label_1
_geom_bond_atom_site_label_2
_geom_bond_site_symmetry_2
_geom_bond_distance
_geom_bond_publ_flag
N1 C2 . 1.3442(7) ?
N1 C3 . 1.3516(8) ?
N1 H1N1 . 0.873(13) ?
N2 C1 . 1.4575(7) ?
N2 H1N2 . 0.934(15) ?
N2 H2N2 . 0.881(14) ?
N2 H3N2 . 0.871(13) ?
N3 C5 . 1.3327(8) ?
N3 H1N3 . 0.844(16) ?
N3 H2N3 . 0.827(13) ?
C1 C2 . 1.3698(8) ?
C1 C5 . 1.4176(8) ?
C2 H2 . 0.910(11) ?
C3 C4 . 1.3615(9) ?
C3 H3 . 0.978(12) ?
C4 C5 . 1.4205(8) ?
C4 H4 . 0.926(12) ?
N4 O1 . 1.2392(7) ?
N4 O2 . 1.2603(7) ?
N4 O3 . 1.2664(7) ?
N5 O4 . 1.2474(7) ?
N5 O6 . 1.2534(7) ?
N5 O5 . 1.2623(7) ?

loop_
_geom_hbond_atom_site_label_D
_geom_hbond_atom_site_label_H
_geom_hbond_atom_site_label_A
_geom_hbond_site_symmetry_A
_geom_hbond_distance_DH
_geom_hbond_distance_HA
_geom_hbond_distance_DA
_geom_hbond_angle_DHA
_geom_hbond_publ_flag
N1 H1N1 O2 1_565 0.874(13) 2.001(13) 2.7750(7) 147.0(12) yes
N2 H1N2 O5 . 0.935(14) 2.105(15) 2.9070(8) 143.1(12) yes
N2 H1N2 O2 4_565 0.935(14) 2.211(14) 2.7767(7) 118.1(11) yes
N2 H2N2 O3 2 0.881(14) 2.193(14) 3.0006(7) 152.3(12) yes
N2 H2N2 O3 4_566 0.881(14) 2.482(14) 2.9231(7) 111.6(11) yes
N3 H1N3 O4 . 0.844(16) 2.054(16) 2.8653(8) 161.0(14) yes
N3 H2N3 O6 2_655 0.827(12) 2.130(12) 2.9442(7) 168.0(12) yes
N2 H3N2 O5 4_566 0.871(12) 1.963(12) 2.8227(8) 169.0(12) yes
N2 H3N2 O6 4_566 0.871(12) 2.494(12) 3.1217(7) 129.5(10) yes
C2 H2 O3 2 0.910(11) 2.439(11) 3.0489(8) 124.6(9) yes
C2 H2 O1 3_566 0.910(11) 2.552(11) 3.1834(8) 127.0(9) yes
C2 H2 O3 4_566 0.910(11) 2.570(11) 3.1277(8) 120.2(9) yes
C3 H3 O6 1_565 0.979(12) 2.253(12) 3.1170(8) 146.6(10) yes
C4 H4 O4 2_655 0.926(12) 2.559(12) 3.4274(8) 156.3(10) yes

loop_
_geom_torsion_atom_site_label_1
_geom_torsion_atom_site_label_2
_geom_torsion_atom_site_label_3
_geom_torsion_atom_site_label_4
_geom_torsion_site_symmetry_1
_geom_torsion_site_symmetry_2
_geom_torsion_site_symmetry_3
_geom_torsion_site_symmetry_4
_geom_torsion
_geom_torsion_publ_flag
C3 N1 C2 C1 . . . . -0.36(9) ?
C5 C1 C2 N1 . . . . 0.63(9) ?
N2 C1 C2 N1 . . . . -177.64(5) ?
C2 N1 C3 C4 . . . . -0.16(9) ?
N1 C3 C4 C5 . . . . 0.40(9) ?
C2 C1 C5 N3 . . . . -178.32(6) ?
N2 C1 C5 N3 . . . . -0.09(9) ?
C2 C1 C5 C4 . . . . -0.38(8) ?
N2 C1 C5 C4 . . . . 177.85(5) ?
C3 C4 C5 N3 . . . . 177.88(6) ?
C3 C4 C5 C1 . . . . -0.13(9) ?
